data_7710823
loop_
_publ_author_name
'Burt, Liam K.'
'Dewhurst, Rian D.'
'Hill, Anthony F.'
'Kong, Richard Y.'
'Nahon, Emily E.'
'Onn, Chee S.'

_publ_section_title
;
 Heterobimetallic \m2-halocarbyne complexes
;
_journal_name_full 'Dalton Transactions'
_journal_paper_doi 10.1039/D2DT01558G
_journal_year 2022
_chemical_formula_moiety 'C18 H22 Au B Cl2 Mo N6 O2'
_chemical_formula_sum 'C18 H22 Au B Cl2 Mo N6 O2'
_chemical_formula_weight 729.03
_space_group_crystal_system monoclinic
_space_group_IT_number 14
_space_group_name_Hall '-P 2ybc'
_space_group_name_H-M_alt 'P 1 21/c 1'
_atom_sites_solution_hydrogens geom
_atom_sites_solution_primary dual
_audit_creation_date 2021-04-28
_audit_creation_method
;
Olex2 1.2
(compiled 2018.05.29 svn.r3508 for OlexSys, GUI svn.r5506)
;
_audit_update_record
;
2022-05-15 deposited with the CCDC.	2022-07-27 downloaded from the CCDC.
;
_cell_angle_alpha 90
_cell_angle_beta 108.0220(10)
_cell_angle_gamma 90
_cell_formula_units_Z 8
_cell_length_a 25.4253(3)
_cell_length_b 10.96890(10)
_cell_length_c 19.7589(2)
_cell_measurement_reflns_used 10072
_cell_measurement_temperature 150.01(10)
_cell_measurement_theta_max 73.9260
_cell_measurement_theta_min 4.4170
_cell_volume 5240.15(10)
_computing_cell_refinement 'CrysAlisPro 1.171.40.82a (Rigaku OD, 2020)'
_computing_data_collection 'CrysAlisPro 1.171.40.82a (Rigaku OD, 2020)'
_computing_data_reduction 'CrysAlisPro 1.171.40.82a (Rigaku OD, 2020)'
_computing_molecular_graphics 'Olex2 (Dolomanov et al., 2009)'
_computing_publication_material 'Olex2 (Dolomanov et al., 2009)'
_computing_structure_refinement 'ShelXL (Sheldrick, 2015)'
_computing_structure_solution 'ShelXT (Sheldrick, 2015)'
_diffrn_ambient_environment N~2~
_diffrn_ambient_temperature 150.01(10)
_diffrn_detector 'CCD plate'
_diffrn_detector_area_resol_mean 32.5190
_diffrn_detector_type EosS2
_diffrn_measured_fraction_theta_full 0.995
_diffrn_measured_fraction_theta_max 0.992
_diffrn_measurement_details
;
List of Runs (angles in degrees, time in seconds):

  # Type    Start    End  Width  t~exp~   \w     \q     \k     \f   Frames
#--------------------------------------------------------------------------
  1  \w     24.00 103.00   1.00    2.00    --   36.95  57.00 150.00   79
  2  \w     35.00  89.00   1.00    2.00    --   36.95-125.00  90.00   54
  3  \w    -27.00  56.00   1.00    2.00    --   36.95 -38.00-120.00   83
  4  \w    -29.00  48.00   1.00    2.00    --   36.95 -57.00  30.00   77
  5  \w     95.00 173.00   1.00    8.00    --  111.00  38.00 -90.00   78
  6  \w     47.00 127.00   1.00    8.00    --  111.00 -50.00 120.00   80
  7  \w     66.00 135.00   1.00    8.00    --  111.00 -25.00  90.00   69
  8  \w     45.00 107.00   1.00    8.00    --  111.00-125.00  11.00   62
  9  \w     41.00 109.00   1.00    8.00    --  111.00-111.00  60.00   68
 10  \w    103.00 174.00   1.00    8.00    --  111.00  77.00 120.00   71
 11  \w     42.00 109.00   1.00    8.00    --  111.00-111.00  30.00   67
 12  \w     83.00 109.00   1.00    8.00    --  111.00-111.00 120.00   26
 13  \w     50.00 129.00   1.00    8.00    --  111.00 -64.00  30.00   79
;
_diffrn_measurement_device 'four-circle diffractometer'
_diffrn_measurement_device_type 'SuperNova, Dual, Cu at home/near, EosS2'
_diffrn_measurement_method '\w scans'
_diffrn_orient_matrix_type 'CrysAlisPro convention (1999,Acta A55,543-557)'
_diffrn_orient_matrix_UB_11 0.0469035000
_diffrn_orient_matrix_UB_12 0.0900459000
_diffrn_orient_matrix_UB_13 0.0020384000
_diffrn_orient_matrix_UB_21 -0.0373535000
_diffrn_orient_matrix_UB_22 0.1072704000
_diffrn_orient_matrix_UB_23 0.0062551000
_diffrn_orient_matrix_UB_31 0.0214911000
_diffrn_orient_matrix_UB_32 -0.0105959000
_diffrn_orient_matrix_UB_33 0.0817862000
_diffrn_radiation_monochromator mirror
_diffrn_radiation_probe x-ray
_diffrn_radiation_type CuK\a
_diffrn_radiation_wavelength 1.54184
_diffrn_reflns_av_R_equivalents 0.0198
_diffrn_reflns_av_unetI/netI 0.0259
_diffrn_reflns_Laue_measured_fraction_full 0.995
_diffrn_reflns_Laue_measured_fraction_max 0.992
_diffrn_reflns_limit_h_max 31
_diffrn_reflns_limit_h_min -30
_diffrn_reflns_limit_k_max 13
_diffrn_reflns_limit_k_min -13
_diffrn_reflns_limit_l_max 24
_diffrn_reflns_limit_l_min -19
_diffrn_reflns_number 21904
_diffrn_reflns_point_group_measured_fraction_full 0.995
_diffrn_reflns_point_group_measured_fraction_max 0.992
_diffrn_reflns_theta_full 67.684
_diffrn_reflns_theta_max 72.127
_diffrn_reflns_theta_min 3.656
_diffrn_source 'micro-focus sealed X-ray tube'
_diffrn_source_type 'SuperNova (Cu) X-ray Source'
_exptl_absorpt_coefficient_mu 16.381
_exptl_absorpt_correction_T_max 0.531
_exptl_absorpt_correction_T_min 0.140
_exptl_absorpt_correction_type analytical
_exptl_absorpt_process_details
;
CrysAlisPro 1.171.40.82a (Rigaku Oxford Diffraction, 2020)
Analytical numeric absorption correction using a multifaceted crystal
model based on expressions derived by R.C. Clark & J.S. Reid.
(Clark, R. C. & Reid, J. S. (1995). Acta Cryst. A51, 887-897)
Empirical absorption correction using spherical harmonics,
implemented in SCALE3 ABSPACK scaling algorithm.
;
_exptl_crystal_colour 'clear light orange'
_exptl_crystal_density_diffrn 1.848
_exptl_crystal_description plate
_exptl_crystal_F_000 2784
_exptl_crystal_recrystallization_method 'Re-crystallisation from solvent: CHCl3, n-hexane'
_exptl_crystal_size_max 0.163
_exptl_crystal_size_mid 0.119
_exptl_crystal_size_min 0.049
_refine_diff_density_max 2.288
_refine_diff_density_min -1.131
_refine_diff_density_rms 0.172
_refine_ls_extinction_method none
_refine_ls_goodness_of_fit_ref 1.169
_refine_ls_hydrogen_treatment constr
_refine_ls_matrix_type full
_refine_ls_number_parameters 565
_refine_ls_number_reflns 10256
_refine_ls_number_restraints 0
_refine_ls_restrained_S_all 1.169
_refine_ls_R_factor_all 0.0447
_refine_ls_R_factor_gt 0.0423
_refine_ls_shift/su_max 0.002
_refine_ls_shift/su_mean 0.000
_refine_ls_structure_factor_coef Fsqd
_refine_ls_weighting_details 'w=1/[\s^2^(Fo^2^)+(0.0233P)^2^+65.0124P] where P=(Fo^2^+2Fc^2^)/3'
_refine_ls_weighting_scheme calc
_refine_ls_wR_factor_gt 0.1010
_refine_ls_wR_factor_ref 0.1021
_reflns_Friedel_coverage 0.000
_reflns_number_gt 9646
_reflns_number_total 10256
_reflns_threshold_expression 'I > 2\s(I)'
_cod_data_source_file d2dt01558g2.cif
_cod_data_source_block lb048_faces
_cod_depositor_comments
;

2024-09-23
Z value and formula fixed to values more according to usual
chemical conventions.                 miguel
;
_cod_original_formula_sum 'C36 H44 Au2 B2 Cl4 Mo2 N12 O4'
_cod_original_formula_weight 1458.06
_cod_original_formula_moiety '2(C18 H22 Au B Cl2 Mo N6 O2)'
_cod_original_formula_units_Z 4
_cod_database_code 7710823
_shelx_shelxl_version_number 2016/6
_chemical_oxdiff_formula C19H22O2N6Cl5B1Mo1Au1
_chemical_oxdiff_usercomment 'Vap diff, CHCl3/nhex @ 5 degC'
_shelx_space_group_comment
;
The symmetry employed for this shelxl refinement is uniquely defined
by the following loop, which should always be used as a source of
symmetry information in preference to the above space-group names.
They are only intended as comments.
;
_reflns_odcompleteness_completeness 99.15
_reflns_odcompleteness_iscentric 1
_reflns_odcompleteness_theta 71.98
_olex2_refinement_description
;
1. Fixed Uiso
 At 1.2 times of:
  All B(H) groups, All C(H) groups
 At 1.5 times of:
  All C(H,H,H) groups
2. Uiso/Uaniso restraints and constraints
Uanis(C8B) = Uanis(C7B)
3.a Ternary CH refined with riding coordinates:
 B1A(H1A), B1B(H1B)
3.b Aromatic/amide H refined with riding coordinates:
 C6A(H6A), C11A(H11A), C16A(H16A), C6B(H6B), C11B(H11B), C16B(H16B)
3.c Idealised Me refined as rotating group:
 C4A(H4AA,H4AB,H4AC), C8A(H8AA,H8AB,H8AC), C9A(H9AA,H9AB,H9AC), C13A(H13A,H13B,
 H13C), C14A(H14A,H14B,H14C), C18A(H18A,H18B,H18C), C4B(H4BA,H4BB,H4BC),
 C8B(H8BA,H8BB,H8BC), C9B(H9BA,H9BB,H9BC), C13B(H13D,H13E,H13F), C14B(H14D,H14E,
 H14F), C18B(H18D,H18E,H18F)
;
_ins_header
;
TITL LB048_faces in P2(1)/c 
REM P2(1)/c (#14 in standard setting)
CELL 1.54184  25.425288  10.968927  19.758860  90.0000 108.0216  90.0000
ZERR    8.00   0.000296   0.000105   0.000191   0.0000   0.0012   0.0000
LATT  1
SYMM -x, y+1/2,-z+1/2 
SFAC C H B N O Cl Mo Au
UNIT 152.00 176.00 8.00 48.00 16.00 40.00 8.00 8.00
TREF
HKLF 4
END
;
_olex2_submission_special_instructions 'No special instructions were received'
_oxdiff_exptl_absorpt_empirical_details
;
Empirical correction (ABSPACK) includes:
- Absorption correction using spherical harmonics
- Frame scaling
;
_oxdiff_exptl_absorpt_empirical_full_max 1.333
_oxdiff_exptl_absorpt_empirical_full_min 0.834

loop_
_space_group_symop_operation_xyz
'x, y, z'
'-x, y+1/2, -z+1/2'
'-x, -y, -z'
'x, -y-1/2, z-1/2'

loop_
_atom_site_label
_atom_site_type_symbol
_atom_site_fract_x
_atom_site_fract_y
_atom_site_fract_z
_atom_site_U_iso_or_equiv
_atom_site_adp_type
_atom_site_occupancy
_atom_site_site_symmetry_order
_atom_site_calc_flag
_atom_site_refinement_flags_posn
_atom_site_refinement_flags_adp
_atom_site_refinement_flags_occupancy
_atom_site_disorder_assembly
_atom_site_disorder_group
Au1A Au 0.01520(2) 0.67192(3) 1.09920(2) 0.02520(8) Uani 1 1 d . . . . .
Mo1A Mo 0.12443(2) 0.66892(5) 1.18625(3) 0.01921(11) Uani 1 1 d . . . . .
Cl1A Cl 0.07715(8) 0.43226(18) 1.06802(11) 0.0368(4) Uani 1 1 d . . . . .
Cl2A Cl -0.06634(8) 0.7758(2) 1.06305(12) 0.0422(5) Uani 1 1 d . . . . .
O1A O 0.1903(3) 0.6576(7) 1.0753(3) 0.0443(15) Uani 1 1 d . . . . .
O2A O 0.1715(3) 0.4075(6) 1.2375(4) 0.0479(16) Uani 1 1 d . . . . .
N1A N 0.2011(2) 0.7277(6) 1.2672(3) 0.0248(12) Uani 1 1 d . . . . .
N2A N 0.1950(3) 0.8135(6) 1.3154(3) 0.0248(12) Uani 1 1 d . . . . .
N3A N 0.0862(2) 0.6807(5) 1.2731(3) 0.0226(12) Uani 1 1 d . . . . .
N4A N 0.0971(2) 0.7827(5) 1.3162(3) 0.0218(12) Uani 1 1 d . . . . .
N5A N 0.1091(2) 0.8684(5) 1.1736(3) 0.0233(12) Uani 1 1 d . . . . .
N6A N 0.1170(2) 0.9375(6) 1.2342(3) 0.0249(12) Uani 1 1 d . . . . .
C1A C 0.0816(3) 0.5609(7) 1.1173(4) 0.0262(15) Uani 1 1 d . . . . .
C2A C 0.1673(3) 0.6665(7) 1.1160(4) 0.0306(16) Uani 1 1 d . . . . .
C3A C 0.1544(3) 0.5023(7) 1.2207(4) 0.0301(16) Uani 1 1 d . . . . .
C4A C 0.2795(4) 0.6079(10) 1.2481(5) 0.047(2) Uani 1 1 d . . . . .
H4AA H 0.268520 0.628401 1.198497 0.070 Uiso 1 1 calc GR . . . .
H4AB H 0.266472 0.527497 1.253814 0.070 Uiso 1 1 calc GR . . . .
H4AC H 0.319067 0.609981 1.267249 0.070 Uiso 1 1 calc GR . . . .
C5A C 0.2552(3) 0.6974(7) 1.2867(4) 0.0275(15) Uani 1 1 d . . . . .
C6A C 0.2830(3) 0.7646(8) 1.3467(4) 0.0310(16) Uani 1 1 d . . . . .
H6A H 0.320703 0.761355 1.371051 0.037 Uiso 1 1 calc R . . . .
C7A C 0.2449(3) 0.8362(7) 1.3633(4) 0.0295(16) Uani 1 1 d . . . . .
C8A C 0.2521(4) 0.9232(10) 1.4236(5) 0.046(2) Uani 1 1 d . . . . .
H8AA H 0.225490 0.905414 1.447633 0.068 Uiso 1 1 calc GR . . . .
H8AB H 0.246770 1.005064 1.405542 0.068 Uiso 1 1 calc GR . . . .
H8AC H 0.288763 0.915135 1.456351 0.068 Uiso 1 1 calc GR . . . .
C9A C 0.0318(3) 0.4895(8) 1.2631(4) 0.0349(18) Uani 1 1 d . . . . .
H9AA H 0.062091 0.432986 1.274077 0.052 Uiso 1 1 calc GR . . . .
H9AB H 0.016616 0.497980 1.212424 0.052 Uiso 1 1 calc GR . . . .
H9AC H 0.003757 0.459810 1.282126 0.052 Uiso 1 1 calc GR . . . .
C10A C 0.0519(3) 0.6102(7) 1.2952(4) 0.0249(14) Uani 1 1 d . . . . .
C11A C 0.0405(3) 0.6668(7) 1.3524(4) 0.0274(15) Uani 1 1 d . . . . .
H11A H 0.017448 0.637154 1.377177 0.033 Uiso 1 1 calc R . . . .
C12A C 0.0696(3) 0.7747(7) 1.3652(4) 0.0251(15) Uani 1 1 d . . . . .
C13A C 0.0734(3) 0.8695(8) 1.4200(4) 0.0332(17) Uani 1 1 d . . . . .
H13A H 0.065676 0.947962 1.397527 0.050 Uiso 1 1 calc GR . . . .
H13B H 0.109937 0.869613 1.453486 0.050 Uiso 1 1 calc GR . . . .
H13C H 0.046915 0.852435 1.444424 0.050 Uiso 1 1 calc GR . . . .
C14A C 0.0816(4) 0.9075(9) 1.0418(4) 0.0393(19) Uani 1 1 d . . . . .
H14A H 0.045231 0.872561 1.025394 0.059 Uiso 1 1 calc GR . . . .
H14B H 0.108305 0.848166 1.038065 0.059 Uiso 1 1 calc GR . . . .
H14C H 0.083289 0.977253 1.013190 0.059 Uiso 1 1 calc GR . . . .
C15A C 0.0940(3) 0.9459(7) 1.1180(4) 0.0283(16) Uani 1 1 d . . . . .
C16A C 0.0915(3) 1.0631(7) 1.1433(5) 0.0316(17) Uani 1 1 d . . . . .
H16A H 0.081668 1.133570 1.116115 0.038 Uiso 1 1 calc R . . . .
C17A C 0.1061(3) 1.0551(7) 1.2159(5) 0.0333(18) Uani 1 1 d . . . . .
C18A C 0.1105(4) 1.1545(8) 1.2702(6) 0.045(2) Uani 1 1 d . . . . .
H18A H 0.148051 1.160361 1.300565 0.068 Uiso 1 1 calc GR . . . .
H18B H 0.086793 1.135713 1.298289 0.068 Uiso 1 1 calc GR . . . .
H18C H 0.099453 1.230842 1.246180 0.068 Uiso 1 1 calc GR . . . .
B1A B 0.1387(3) 0.8782(7) 1.3081(4) 0.0243(16) Uani 1 1 d . . . . .
H1A H 0.144909 0.951415 1.351482 0.029 Uiso 1 1 calc R . . . .
Au1B Au 0.48523(2) 1.31730(3) 1.08907(2) 0.02107(8) Uani 1 1 d . . . . .
Mo03 Mo 0.37557(2) 1.30253(5) 1.08515(3) 0.01697(11) Uani 1 1 d . . . . .
Cl1B Cl 0.41961(8) 1.55798(15) 1.01484(10) 0.0301(4) Uani 1 1 d . . . . .
Cl2B Cl 0.56904(7) 1.22306(19) 1.12063(12) 0.0367(4) Uani 1 1 d . . . . .
O1B O 0.3164(2) 1.3134(6) 0.9196(3) 0.0358(13) Uani 1 1 d . . . . .
O2B O 0.3214(2) 1.5517(5) 1.1055(3) 0.0348(13) Uani 1 1 d . . . . .
N1B N 0.3001(2) 1.2266(5) 1.1028(3) 0.0230(12) Uani 1 1 d . . . . .
N2B N 0.3086(3) 1.1353(6) 1.1538(3) 0.0264(13) Uani 1 1 d . . . . .
N3B N 0.4129(2) 1.2866(6) 1.2023(3) 0.0225(12) Uani 1 1 d . . . . .
N4B N 0.4036(2) 1.1826(6) 1.2348(3) 0.0243(12) Uani 1 1 d . . . . .
N5B N 0.3973(2) 1.1073(5) 1.0824(3) 0.0195(11) Uani 1 1 d . . . . .
N6B N 0.3908(2) 1.0322(5) 1.1347(3) 0.0207(11) Uani 1 1 d . . . . .
C1B C 0.4171(3) 1.4224(6) 1.0553(4) 0.0224(14) Uani 1 1 d . . . . .
C2B C 0.3363(3) 1.3051(6) 0.9790(4) 0.0250(15) Uani 1 1 d . . . . .
C3B C 0.3403(3) 1.4612(7) 1.0984(4) 0.0237(14) Uani 1 1 d . . . . .
C4B C 0.2199(3) 1.3401(8) 1.0226(5) 0.0368(19) Uani 1 1 d . . . . .
H4BA H 0.232274 1.420379 1.039437 0.055 Uiso 1 1 calc GR . . . .
H4BB H 0.180359 1.335858 1.011169 0.055 Uiso 1 1 calc GR . . . .
H4BC H 0.230179 1.322678 0.980753 0.055 Uiso 1 1 calc GR . . . .
C5B C 0.2459(3) 1.2488(7) 1.0791(4) 0.0300(16) Uani 1 1 d . . . . .
C6B C 0.2188(3) 1.1726(9) 1.1141(5) 0.041(2) Uani 1 1 d . . . . .
H6B H 0.180934 1.169146 1.107216 0.049 Uiso 1 1 calc R . . . .
C7B C 0.2589(4) 1.1043(10) 1.1603(6) 0.0474(17) Uani 1 1 d . . . . .
C8B C 0.2525(4) 1.0053(9) 1.2096(6) 0.0474(17) Uani 1 1 d . . . . .
H8BA H 0.268463 0.931156 1.199021 0.071 Uiso 1 1 calc GR . . . .
H8BB H 0.213976 0.992617 1.203511 0.071 Uiso 1 1 calc GR . . . .
H8BC H 0.271114 1.028758 1.257943 0.071 Uiso 1 1 calc GR . . . .
C9B C 0.4606(4) 1.4866(7) 1.2385(4) 0.0344(18) Uani 1 1 d . . . . .
H9BA H 0.485245 1.479914 1.210406 0.052 Uiso 1 1 calc GR . . . .
H9BB H 0.479155 1.526600 1.282598 0.052 Uiso 1 1 calc GR . . . .
H9BC H 0.428663 1.533267 1.212860 0.052 Uiso 1 1 calc GR . . . .
C10B C 0.4428(3) 1.3621(7) 1.2532(4) 0.0260(15) Uani 1 1 d . . . . .
C11B C 0.4531(3) 1.3059(8) 1.3194(4) 0.0302(16) Uani 1 1 d . . . . .
H11B H 0.472931 1.337627 1.363622 0.036 Uiso 1 1 calc R . . . .
C12B C 0.4275(3) 1.1923(7) 1.3054(4) 0.0278(15) Uani 1 1 d . . . . .
C13B C 0.4248(4) 1.0963(8) 1.3579(4) 0.0360(18) Uani 1 1 d . . . . .
H13D H 0.387432 1.089085 1.359021 0.054 Uiso 1 1 calc GR . . . .
H13E H 0.448550 1.118447 1.404238 0.054 Uiso 1 1 calc GR . . . .
H13F H 0.436576 1.019693 1.344020 0.054 Uiso 1 1 calc GR . . . .
C14B C 0.4250(3) 1.0844(7) 0.9716(4) 0.0283(15) Uani 1 1 d . . . . .
H14D H 0.398992 1.147261 0.949884 0.042 Uiso 1 1 calc GR . . . .
H14E H 0.422060 1.019042 0.938293 0.042 Uiso 1 1 calc GR . . . .
H14F H 0.461826 1.117167 0.985104 0.042 Uiso 1 1 calc GR . . . .
C15B C 0.4128(3) 1.0370(6) 1.0365(4) 0.0230(14) Uani 1 1 d . . . . .
C16B C 0.4176(3) 0.9155(7) 1.0601(4) 0.0309(16) Uani 1 1 d . . . . .
H16B H 0.428446 0.848610 1.038725 0.037 Uiso 1 1 calc R . . . .
C17B C 0.4028(3) 0.9162(7) 1.1214(5) 0.0324(17) Uani 1 1 d . . . . .
C18B C 0.3993(4) 0.8113(7) 1.1678(5) 0.042(2) Uani 1 1 d . . . . .
H18D H 0.419003 0.830595 1.216398 0.063 Uiso 1 1 calc GR . . . .
H18E H 0.415447 0.740424 1.153580 0.063 Uiso 1 1 calc GR . . . .
H18F H 0.361249 0.795262 1.163144 0.063 Uiso 1 1 calc GR . . . .
B1B B 0.3662(3) 1.0809(7) 1.1914(4) 0.0243(16) Uani 1 1 d . . . . .
H1B H 0.362405 1.003006 1.228610 0.029 Uiso 1 1 calc R . . . .

loop_
_atom_site_aniso_label
_atom_site_aniso_U_11
_atom_site_aniso_U_22
_atom_site_aniso_U_33
_atom_site_aniso_U_23
_atom_site_aniso_U_13
_atom_site_aniso_U_12
Au1A 0.02517(15) 0.02578(15) 0.02368(14) -0.00298(11) 0.00612(11) -0.00269(11)
Mo1A 0.0220(2) 0.0185(3) 0.0183(2) -0.0025(2) 0.0080(2) -0.0021(2)
Cl1A 0.0418(10) 0.0294(9) 0.0374(10) -0.0145(8) 0.0095(8) -0.0035(8)
Cl2A 0.0315(9) 0.0431(11) 0.0462(11) -0.0077(9) 0.0035(8) 0.0062(8)
O1A 0.041(3) 0.064(4) 0.035(3) -0.005(3) 0.022(3) 0.003(3)
O2A 0.055(4) 0.024(3) 0.061(4) 0.011(3) 0.014(3) 0.008(3)
N1A 0.023(3) 0.033(3) 0.019(3) -0.005(2) 0.008(2) 0.000(3)
N2A 0.026(3) 0.025(3) 0.026(3) -0.007(2) 0.011(2) -0.006(2)
N3A 0.027(3) 0.022(3) 0.022(3) -0.006(2) 0.011(2) -0.006(2)
N4A 0.026(3) 0.019(3) 0.024(3) -0.004(2) 0.012(2) -0.002(2)
N5A 0.026(3) 0.018(3) 0.028(3) -0.005(2) 0.012(2) -0.005(2)
N6A 0.024(3) 0.021(3) 0.033(3) -0.003(3) 0.014(3) -0.005(2)
C1A 0.032(4) 0.028(4) 0.022(3) -0.002(3) 0.013(3) -0.006(3)
C2A 0.029(4) 0.029(4) 0.034(4) -0.002(3) 0.010(3) 0.003(3)
C3A 0.034(4) 0.028(4) 0.029(4) -0.007(3) 0.011(3) -0.007(3)
C4A 0.028(4) 0.066(7) 0.046(5) -0.014(5) 0.011(4) 0.017(4)
C5A 0.030(4) 0.030(4) 0.028(4) -0.002(3) 0.017(3) 0.001(3)
C6A 0.022(3) 0.036(4) 0.034(4) -0.006(3) 0.006(3) -0.008(3)
C7A 0.030(4) 0.028(4) 0.030(4) -0.003(3) 0.008(3) -0.009(3)
C8A 0.034(4) 0.055(6) 0.042(5) -0.022(4) 0.004(4) -0.007(4)
C9A 0.035(4) 0.033(4) 0.038(4) -0.003(3) 0.013(3) -0.014(3)
C10A 0.022(3) 0.029(4) 0.025(3) 0.003(3) 0.009(3) -0.005(3)
C11A 0.026(4) 0.032(4) 0.029(4) 0.003(3) 0.016(3) -0.006(3)
C12A 0.020(3) 0.036(4) 0.020(3) 0.000(3) 0.008(3) 0.000(3)
C13A 0.034(4) 0.042(5) 0.029(4) -0.007(3) 0.017(3) 0.005(4)
C14A 0.041(5) 0.046(5) 0.031(4) 0.006(4) 0.011(4) 0.001(4)
C15A 0.025(3) 0.032(4) 0.030(4) 0.003(3) 0.012(3) -0.006(3)
C16A 0.026(4) 0.022(4) 0.052(5) 0.010(3) 0.019(3) 0.001(3)
C17A 0.030(4) 0.021(4) 0.057(5) 0.002(4) 0.026(4) -0.001(3)
C18A 0.060(6) 0.022(4) 0.059(6) -0.010(4) 0.025(5) -0.005(4)
B1A 0.031(4) 0.019(4) 0.025(4) -0.004(3) 0.011(3) -0.003(3)
Au1B 0.01952(13) 0.01922(14) 0.02690(15) -0.00028(11) 0.01074(11) -0.00146(10)
Mo03 0.0187(2) 0.0147(2) 0.0197(2) 0.00245(19) 0.00908(19) -0.00022(19)
Cl1B 0.0364(9) 0.0187(8) 0.0402(9) 0.0073(7) 0.0190(8) -0.0019(7)
Cl2B 0.0223(8) 0.0348(10) 0.0541(12) 0.0019(9) 0.0132(8) 0.0055(7)
O1B 0.040(3) 0.040(3) 0.024(3) 0.003(2) 0.004(2) 0.003(3)
O2B 0.043(3) 0.026(3) 0.040(3) -0.003(2) 0.020(3) 0.011(2)
N1B 0.020(3) 0.023(3) 0.030(3) 0.005(2) 0.014(2) 0.000(2)
N2B 0.028(3) 0.022(3) 0.036(3) 0.008(3) 0.019(3) -0.002(2)
N3B 0.026(3) 0.029(3) 0.013(2) 0.003(2) 0.007(2) 0.000(2)
N4B 0.027(3) 0.027(3) 0.023(3) 0.006(2) 0.013(2) 0.002(2)
N5B 0.021(3) 0.013(3) 0.026(3) 0.002(2) 0.010(2) -0.002(2)
N6B 0.020(3) 0.014(3) 0.028(3) 0.006(2) 0.007(2) -0.002(2)
C1B 0.024(3) 0.019(3) 0.025(3) -0.005(3) 0.009(3) 0.002(3)
C2B 0.027(3) 0.016(3) 0.034(4) 0.003(3) 0.013(3) 0.001(3)
C3B 0.024(3) 0.026(4) 0.025(3) -0.001(3) 0.013(3) -0.006(3)
C4B 0.019(3) 0.037(4) 0.053(5) 0.015(4) 0.009(3) 0.003(3)
C5B 0.024(4) 0.030(4) 0.041(4) 0.009(3) 0.017(3) 0.001(3)
C6B 0.025(4) 0.050(5) 0.048(5) 0.020(4) 0.012(4) 0.001(4)
C7B 0.030(3) 0.055(4) 0.063(4) 0.029(4) 0.022(3) -0.002(3)
C8B 0.030(3) 0.055(4) 0.063(4) 0.029(4) 0.022(3) -0.002(3)
C9B 0.045(5) 0.030(4) 0.027(4) -0.008(3) 0.010(3) -0.012(4)
C10B 0.026(3) 0.029(4) 0.023(3) -0.002(3) 0.008(3) 0.000(3)
C11B 0.033(4) 0.036(4) 0.022(3) -0.003(3) 0.009(3) 0.004(3)
C12B 0.028(4) 0.030(4) 0.029(4) 0.004(3) 0.015(3) 0.008(3)
C13B 0.040(4) 0.042(5) 0.028(4) 0.010(4) 0.014(3) 0.011(4)
C14B 0.038(4) 0.023(4) 0.030(4) 0.000(3) 0.020(3) 0.002(3)
C15B 0.023(3) 0.020(3) 0.027(3) -0.001(3) 0.009(3) 0.000(3)
C16B 0.034(4) 0.019(4) 0.042(4) -0.001(3) 0.015(3) 0.001(3)
C17B 0.033(4) 0.018(4) 0.043(4) 0.007(3) 0.007(3) 0.003(3)
C18B 0.064(6) 0.013(3) 0.055(5) 0.015(4) 0.026(5) 0.006(4)
B1B 0.029(4) 0.022(4) 0.026(4) 0.010(3) 0.015(3) 0.004(3)

loop_
_atom_type_symbol
_atom_type_description
_atom_type_scat_dispersion_real
_atom_type_scat_dispersion_imag
_atom_type_scat_source
C C 0.0181 0.0091 'International Tables Vol C Tables 4.2.6.8 and 6.1.1.4'
H H 0.0000 0.0000 'International Tables Vol C Tables 4.2.6.8 and 6.1.1.4'
Au Au -4.4197 7.2980 'International Tables Vol C Tables 4.2.6.8 and 6.1.1.4'
B B 0.0090 0.0039 'International Tables Vol C Tables 4.2.6.8 and 6.1.1.4'
Cl Cl 0.3639 0.7018 'International Tables Vol C Tables 4.2.6.8 and 6.1.1.4'
Mo Mo -0.0483 2.7339 'International Tables Vol C Tables 4.2.6.8 and 6.1.1.4'
N N 0.0311 0.0180 'International Tables Vol C Tables 4.2.6.8 and 6.1.1.4'
O O 0.0492 0.0322 'International Tables Vol C Tables 4.2.6.8 and 6.1.1.4'

loop_
_exptl_crystal_face_index_h
_exptl_crystal_face_index_k
_exptl_crystal_face_index_l
_exptl_crystal_face_perp_dist
0 4 -10 0.0582
-8 -1 13 0.0651
1 5 9 0.0586
-1 -5 -9 0.0664
15 0 1 0.0099
-16 0 1 0.0303
5 1 -13 0.0646
14 -3 -7 0.0281
0 -4 11 0.0494

loop_
_geom_angle_atom_site_label_1
_geom_angle_atom_site_label_2
_geom_angle_atom_site_label_3
_geom_angle
_geom_angle_site_symmetry_1
_geom_angle_site_symmetry_3
_geom_angle_publ_flag
Cl2A Au1A Mo1A 146.98(6) . . ?
C1A Au1A Mo1A 42.5(2) . . ?
C1A Au1A Cl2A 170.3(2) . . ?
N1A Mo1A Au1A 159.64(17) . . ?
N1A Mo1A N3A 85.6(2) . . ?
N1A Mo1A N5A 83.0(2) . . ?
N3A Mo1A Au1A 83.41(16) . . ?
N5A Mo1A Au1A 79.14(15) . . ?
N5A Mo1A N3A 85.8(2) . . ?
C1A Mo1A Au1A 46.7(2) . . ?
C1A Mo1A N1A 153.7(3) . . ?
C1A Mo1A N3A 107.6(3) . . ?
C1A Mo1A N5A 119.8(3) . . ?
C1A Mo1A C2A 78.9(3) . . ?
C1A Mo1A C3A 75.3(3) . . ?
C2A Mo1A Au1A 102.9(2) . . ?
C2A Mo1A N1A 87.6(3) . . ?
C2A Mo1A N3A 173.1(3) . . ?
C2A Mo1A N5A 92.8(3) . . ?
C2A Mo1A C3A 89.5(3) . . ?
C3A Mo1A Au1A 114.9(2) . . ?
C3A Mo1A N1A 82.1(3) . . ?
C3A Mo1A N3A 90.1(3) . . ?
C3A Mo1A N5A 164.9(3) . . ?
N2A N1A Mo1A 116.0(4) . . ?
C5A N1A Mo1A 136.9(5) . . ?
C5A N1A N2A 107.0(6) . . ?
N1A N2A B1A 122.7(6) . . ?
C7A N2A N1A 109.2(6) . . ?
C7A N2A B1A 127.9(6) . . ?
N4A N3A Mo1A 118.1(4) . . ?
C10A N3A Mo1A 134.8(5) . . ?
C10A N3A N4A 107.1(6) . . ?
N3A N4A B1A 120.2(5) . . ?
C12A N4A N3A 109.7(6) . . ?
C12A N4A B1A 129.9(6) . . ?
N6A N5A Mo1A 118.0(5) . . ?
C15A N5A Mo1A 135.1(5) . . ?
C15A N5A N6A 106.9(6) . . ?
N5A N6A B1A 120.4(6) . . ?
C17A N6A N5A 109.3(7) . . ?
C17A N6A B1A 130.2(7) . . ?
Mo1A C1A Au1A 90.8(3) . . ?
Cl1A C1A Au1A 119.7(4) . . ?
Cl1A C1A Mo1A 149.4(5) . . ?
O1A C2A Mo1A 175.5(8) . . ?
O2A C3A Mo1A 177.3(7) . . ?
H4AA C4A H4AB 109.5 . . ?
H4AA C4A H4AC 109.5 . . ?
H4AB C4A H4AC 109.5 . . ?
C5A C4A H4AA 109.5 . . ?
C5A C4A H4AB 109.5 . . ?
C5A C4A H4AC 109.5 . . ?
N1A C5A C4A 124.3(7) . . ?
N1A C5A C6A 108.6(6) . . ?
C6A C5A C4A 127.1(7) . . ?
C5A C6A H6A 126.3 . . ?
C7A C6A C5A 107.4(7) . . ?
C7A C6A H6A 126.3 . . ?
N2A C7A C6A 107.9(7) . . ?
N2A C7A C8A 122.3(7) . . ?
C6A C7A C8A 129.7(7) . . ?
C7A C8A H8AA 109.5 . . ?
C7A C8A H8AB 109.5 . . ?
C7A C8A H8AC 109.5 . . ?
H8AA C8A H8AB 109.5 . . ?
H8AA C8A H8AC 109.5 . . ?
H8AB C8A H8AC 109.5 . . ?
H9AA C9A H9AB 109.5 . . ?
H9AA C9A H9AC 109.5 . . ?
H9AB C9A H9AC 109.5 . . ?
C10A C9A H9AA 109.5 . . ?
C10A C9A H9AB 109.5 . . ?
C10A C9A H9AC 109.5 . . ?
N3A C10A C9A 123.2(7) . . ?
N3A C10A C11A 109.1(6) . . ?
C11A C10A C9A 127.7(7) . . ?
C10A C11A H11A 126.4 . . ?
C12A C11A C10A 107.2(6) . . ?
C12A C11A H11A 126.4 . . ?
N4A C12A C11A 106.8(6) . . ?
N4A C12A C13A 122.9(7) . . ?
C11A C12A C13A 130.3(7) . . ?
C12A C13A H13A 109.5 . . ?
C12A C13A H13B 109.5 . . ?
C12A C13A H13C 109.5 . . ?
H13A C13A H13B 109.5 . . ?
H13A C13A H13C 109.5 . . ?
H13B C13A H13C 109.5 . . ?
H14A C14A H14B 109.5 . . ?
H14A C14A H14C 109.5 . . ?
H14B C14A H14C 109.5 . . ?
C15A C14A H14A 109.5 . . ?
C15A C14A H14B 109.5 . . ?
C15A C14A H14C 109.5 . . ?
N5A C15A C14A 124.1(7) . . ?
N5A C15A C16A 108.8(7) . . ?
C16A C15A C14A 127.1(8) . . ?
C15A C16A H16A 126.5 . . ?
C17A C16A C15A 106.9(7) . . ?
C17A C16A H16A 126.5 . . ?
N6A C17A C16A 108.0(7) . . ?
N6A C17A C18A 122.6(8) . . ?
C16A C17A C18A 129.4(8) . . ?
C17A C18A H18A 109.5 . . ?
C17A C18A H18B 109.5 . . ?
C17A C18A H18C 109.5 . . ?
H18A C18A H18B 109.5 . . ?
H18A C18A H18C 109.5 . . ?
H18B C18A H18C 109.5 . . ?
N2A B1A H1A 109.8 . . ?
N4A B1A N2A 108.8(6) . . ?
N4A B1A N6A 109.3(6) . . ?
N4A B1A H1A 109.8 . . ?
N6A B1A N2A 109.3(6) . . ?
N6A B1A H1A 109.8 . . ?
Cl2B Au1B Mo03 146.14(5) . . ?
C1B Au1B Mo03 43.1(2) . . ?
C1B Au1B Cl2B 170.8(2) . . ?
N1B Mo03 Au1B 158.52(16) . . ?
N1B Mo03 N3B 85.3(2) . . ?
N1B Mo03 N5B 82.8(2) . . ?
N3B Mo03 Au1B 82.72(15) . . ?
N5B Mo03 Au1B 78.53(14) . . ?
N5B Mo03 N3B 85.4(2) . . ?
C1B Mo03 Au1B 46.6(2) . . ?
C1B Mo03 N1B 154.8(3) . . ?
C1B Mo03 N3B 106.3(3) . . ?
C1B Mo03 N5B 119.8(2) . . ?
C1B Mo03 C2B 79.1(3) . . ?
C1B Mo03 C3B 75.8(3) . . ?
C2B Mo03 Au1B 101.4(2) . . ?
C2B Mo03 N1B 89.7(3) . . ?
C2B Mo03 N3B 174.6(3) . . ?
C2B Mo03 N5B 92.0(2) . . ?
C3B Mo03 Au1B 115.53(19) . . ?
C3B Mo03 N1B 82.1(2) . . ?
C3B Mo03 N3B 89.8(3) . . ?
C3B Mo03 N5B 164.5(2) . . ?
C3B Mo03 C2B 91.5(3) . . ?
N2B N1B Mo03 116.0(4) . . ?
C5B N1B Mo03 136.6(5) . . ?
C5B N1B N2B 107.3(6) . . ?
N1B N2B B1B 122.6(5) . . ?
C7B N2B N1B 108.1(6) . . ?
C7B N2B B1B 129.2(7) . . ?
N4B N3B Mo03 118.4(4) . . ?
C10B N3B Mo03 133.9(5) . . ?
C10B N3B N4B 107.6(6) . . ?
N3B N4B B1B 120.6(6) . . ?
C12B N4B N3B 109.5(6) . . ?
C12B N4B B1B 129.7(6) . . ?
N6B N5B Mo03 118.3(4) . . ?
C15B N5B Mo03 134.5(5) . . ?
C15B N5B N6B 107.1(5) . . ?
N5B N6B B1B 120.8(5) . . ?
C17B N6B N5B 109.4(6) . . ?
C17B N6B B1B 129.4(6) . . ?
Mo03 C1B Au1B 90.3(3) . . ?
Cl1B C1B Au1B 120.3(4) . . ?
Cl1B C1B Mo03 149.4(4) . . ?
O1B C2B Mo03 175.3(7) . . ?
O2B C3B Mo03 178.5(6) . . ?
H4BA C4B H4BB 109.5 . . ?
H4BA C4B H4BC 109.5 . . ?
H4BB C4B H4BC 109.5 . . ?
C5B C4B H4BA 109.5 . . ?
C5B C4B H4BB 109.5 . . ?
C5B C4B H4BC 109.5 . . ?
N1B C5B C4B 123.8(7) . . ?
N1B C5B C6B 109.4(7) . . ?
C6B C5B C4B 126.7(7) . . ?
C5B C6B H6B 126.9 . . ?
C7B C6B C5B 106.2(7) . . ?
C7B C6B H6B 126.9 . . ?
N2B C7B C6B 109.0(7) . . ?
N2B C7B C8B 122.3(8) . . ?
C6B C7B C8B 128.6(8) . . ?
C7B C8B H8BA 109.5 . . ?
C7B C8B H8BB 109.5 . . ?
C7B C8B H8BC 109.5 . . ?
H8BA C8B H8BB 109.5 . . ?
H8BA C8B H8BC 109.5 . . ?
H8BB C8B H8BC 109.5 . . ?
H9BA C9B H9BB 109.5 . . ?
H9BA C9B H9BC 109.5 . . ?
H9BB C9B H9BC 109.5 . . ?
C10B C9B H9BA 109.5 . . ?
C10B C9B H9BB 109.5 . . ?
C10B C9B H9BC 109.5 . . ?
N3B C10B C9B 123.5(7) . . ?
N3B C10B C11B 109.2(7) . . ?
C11B C10B C9B 127.3(7) . . ?
C10B C11B H11B 127.2 . . ?
C12B C11B C10B 105.5(7) . . ?
C12B C11B H11B 127.2 . . ?
N4B C12B C11B 108.2(7) . . ?
N4B C12B C13B 124.2(7) . . ?
C11B C12B C13B 127.7(7) . . ?
C12B C13B H13D 109.5 . . ?
C12B C13B H13E 109.5 . . ?
C12B C13B H13F 109.5 . . ?
H13D C13B H13E 109.5 . . ?
H13D C13B H13F 109.5 . . ?
H13E C13B H13F 109.5 . . ?
H14D C14B H14E 109.5 . . ?
H14D C14B H14F 109.5 . . ?
H14E C14B H14F 109.5 . . ?
C15B C14B H14D 109.5 . . ?
C15B C14B H14E 109.5 . . ?
C15B C14B H14F 109.5 . . ?
N5B C15B C14B 124.1(6) . . ?
N5B C15B C16B 109.6(6) . . ?
C16B C15B C14B 126.3(7) . . ?
C15B C16B H16B 127.2 . . ?
C17B C16B C15B 105.5(7) . . ?
C17B C16B H16B 127.2 . . ?
N6B C17B C16B 108.4(7) . . ?
N6B C17B C18B 123.1(8) . . ?
C16B C17B C18B 128.5(8) . . ?
C17B C18B H18D 109.5 . . ?
C17B C18B H18E 109.5 . . ?
C17B C18B H18F 109.5 . . ?
H18D C18B H18E 109.5 . . ?
H18D C18B H18F 109.5 . . ?
H18E C18B H18F 109.5 . . ?
N2B B1B H1B 109.9 . . ?
N4B B1B N2B 108.5(6) . . ?
N4B B1B H1B 109.9 . . ?
N6B B1B N2B 108.8(6) . . ?
N6B B1B N4B 109.6(6) . . ?
N6B B1B H1B 109.9 . . ?

loop_
_geom_bond_atom_site_label_1
_geom_bond_atom_site_label_2
_geom_bond_distance
_geom_bond_site_symmetry_2
_geom_bond_publ_flag
Au1A Mo1A 2.7778(6) . ?
Au1A Cl2A 2.278(2) . ?
Au1A C1A 2.021(8) . ?
Mo1A N1A 2.200(6) . ?
Mo1A N3A 2.223(6) . ?
Mo1A N5A 2.223(6) . ?
Mo1A C1A 1.879(7) . ?
Mo1A C2A 2.014(8) . ?
Mo1A C3A 2.016(8) . ?
Cl1A C1A 1.698(8) . ?
O1A C2A 1.133(10) . ?
O2A C3A 1.136(10) . ?
N1A N2A 1.381(8) . ?
N1A C5A 1.350(10) . ?
N2A C7A 1.351(10) . ?
N2A B1A 1.563(10) . ?
N3A N4A 1.380(8) . ?
N3A C10A 1.336(9) . ?
N4A C12A 1.361(9) . ?
N4A B1A 1.533(10) . ?
N5A N6A 1.378(8) . ?
N5A C15A 1.349(10) . ?
N6A C17A 1.346(10) . ?
N6A B1A 1.536(10) . ?
C4A H4AA 0.9600 . ?
C4A H4AB 0.9600 . ?
C4A H4AC 0.9600 . ?
C4A C5A 1.489(11) . ?
C5A C6A 1.390(11) . ?
C6A H6A 0.9300 . ?
C6A C7A 1.365(11) . ?
C7A C8A 1.492(11) . ?
C8A H8AA 0.9600 . ?
C8A H8AB 0.9600 . ?
C8A H8AC 0.9600 . ?
C9A H9AA 0.9600 . ?
C9A H9AB 0.9600 . ?
C9A H9AC 0.9600 . ?
C9A C10A 1.488(11) . ?
C10A C11A 1.395(10) . ?
C11A H11A 0.9300 . ?
C11A C12A 1.379(11) . ?
C12A C13A 1.483(10) . ?
C13A H13A 0.9600 . ?
C13A H13B 0.9600 . ?
C13A H13C 0.9600 . ?
C14A H14A 0.9600 . ?
C14A H14B 0.9600 . ?
C14A H14C 0.9600 . ?
C14A C15A 1.499(11) . ?
C15A C16A 1.388(11) . ?
C16A H16A 0.9300 . ?
C16A C17A 1.370(12) . ?
C17A C18A 1.509(12) . ?
C18A H18A 0.9600 . ?
C18A H18B 0.9600 . ?
C18A H18C 0.9600 . ?
B1A H1A 1.1500 . ?
Au1B Mo03 2.7700(6) . ?
Au1B Cl2B 2.2750(18) . ?
Au1B C1B 2.014(7) . ?
Mo03 N1B 2.215(6) . ?
Mo03 N3B 2.220(5) . ?
Mo03 N5B 2.216(6) . ?
Mo03 C1B 1.892(7) . ?
Mo03 C2B 2.026(8) . ?
Mo03 C3B 2.011(7) . ?
Cl1B C1B 1.699(7) . ?
O1B C2B 1.129(9) . ?
O2B C3B 1.130(9) . ?
N1B N2B 1.389(8) . ?
N1B C5B 1.333(9) . ?
N2B C7B 1.353(10) . ?
N2B B1B 1.543(10) . ?
N3B N4B 1.366(8) . ?
N3B C10B 1.343(10) . ?
N4B C12B 1.341(10) . ?
N4B B1B 1.543(11) . ?
N5B N6B 1.369(8) . ?
N5B C15B 1.340(9) . ?
N6B C17B 1.354(10) . ?
N6B B1B 1.540(10) . ?
C4B H4BA 0.9600 . ?
C4B H4BB 0.9600 . ?
C4B H4BC 0.9600 . ?
C4B C5B 1.494(11) . ?
C5B C6B 1.396(11) . ?
C6B H6B 0.9300 . ?
C6B C7B 1.363(12) . ?
C7B C8B 1.501(11) . ?
C8B H8BA 0.9600 . ?
C8B H8BB 0.9600 . ?
C8B H8BC 0.9600 . ?
C9B H9BA 0.9600 . ?
C9B H9BB 0.9600 . ?
C9B H9BC 0.9600 . ?
C9B C10B 1.495(11) . ?
C10B C11B 1.395(10) . ?
C11B H11B 0.9300 . ?
C11B C12B 1.394(11) . ?
C12B C13B 1.495(11) . ?
C13B H13D 0.9600 . ?
C13B H13E 0.9600 . ?
C13B H13F 0.9600 . ?
C14B H14D 0.9600 . ?
C14B H14E 0.9600 . ?
C14B H14F 0.9600 . ?
C14B C15B 1.503(10) . ?
C15B C16B 1.405(10) . ?
C16B H16B 0.9300 . ?
C16B C17B 1.374(12) . ?
C17B C18B 1.491(10) . ?
C18B H18D 0.9600 . ?
C18B H18E 0.9600 . ?
C18B H18F 0.9600 . ?
B1B H1B 1.1500 . ?

loop_
_exptl_oxdiff_crystal_face_indexfrac_h
_exptl_oxdiff_crystal_face_indexfrac_k
_exptl_oxdiff_crystal_face_indexfrac_l
_exptl_oxdiff_crystal_face_x
_exptl_oxdiff_crystal_face_y
_exptl_oxdiff_crystal_face_z
0.1989 4.4178 -9.5966 0.3876 0.4064 -0.8274
-7.6270 -0.6355 12.5891 -0.3893 0.2955 0.8724
1.0582 4.8051 8.7142 0.5001 0.5304 0.6845
-1.0573 -4.7914 -8.7359 -0.4988 -0.5291 -0.6864
15.4431 0.0934 0.5973 0.7340 -0.5631 0.3798
-16.0857 -0.1775 1.1315 -0.7682 0.5889 -0.2513
5.3110 0.6256 -12.7672 0.2794 -0.2111 -0.9367
14.2162 -3.0900 -6.6438 0.3750 -0.9040 -0.2051
-0.0409 -3.5860 10.5322 -0.3034 -0.3173 0.8985

loop_
_smtbx_masks_void_nr
_smtbx_masks_void_average_x
_smtbx_masks_void_average_y
_smtbx_masks_void_average_z
_smtbx_masks_void_volume
_smtbx_masks_void_count_electrons
_smtbx_masks_void_content
1 0.245 0.007 0.925 169.1 60.3
;











CH2Cl2


;
2 0.245 0.493 0.425 169.1 60.3 CH2Cl2
3 0.755 0.507 0.575 169.1 60.8 CH2Cl2
4 0.755 0.993 0.075 169.1 60.9 CH2Cl2
